data_2103349
loop_
_publ_author_name
'Marsh, Richard E.'

_publ_section_title
;
 The space groups of point group <i>C</i>~3~: some corrections, some
 comments
;
_journal_issue 5
_journal_name_full 'Acta Crystallographica Section B'
_journal_page_first 893
_journal_page_last 899
_journal_paper_doi 10.1107/S0108768102011758
_journal_volume 58
_journal_year 2002
_chemical_formula_moiety 'C18 H16 N2 O8 Ni2, H2 O'
_chemical_formula_sum 'C18 H18 N2 Ni2 O9'
_symmetry_cell_setting trigonal
_symmetry_space_group_name_H-M 'P 32 2 1'
_cell_angle_alpha 90.00
_cell_angle_beta 90.00
_cell_angle_gamma 120.00
_cell_formula_units_Z 3
_cell_length_a 12.7701
_cell_length_b 12.7701
_cell_length_c 9.9409
_cell_volume 1403.928
_cod_data_source_file bk0117.cif
_cod_data_source_block BIHZIB
_cod_depositor_comments
;
 Adding the _cell_formula_units_Z and _chemical_formula_moiety data items
 after consulting the original publication.

 Antanas Vaitkus,
 2017-08-03
;
_cod_original_formula_sum 'C18 H18 N2 O9 Ni2'
_cod_database_code 2103349

loop_
_atom_site_label
_atom_site_fract_x
_atom_site_fract_y
_atom_site_fract_z
Ni1 0.21972 0.21976 0.0
Ni2 0.45143 0.45143 0.0
O1 0.3997 0.2876 -0.0032
O3 0.1927 0.0538 -0.0120
O5 0.2220 0.2151 0.2122
O31 0.2321 -0.0934 0.0208
O10 -0.0994 -0.0557 0.0806
N5 0.6127 0.4977 -0.0047
C11 0.4612 0.2296 0.0014
C12 0.4020 0.1018 0.0058
C13 0.4738 0.0470 0.0091
C14 0.5990 0.1126 0.0081
C15 0.6562 0.2374 0.0052
C16 0.5890 0.2964 0.0019
C31 0.2672 0.0164 0.0058
C51 0.6558 0.4254 -0.0025
C52 0.6954 0.6288 -0.0184
H113 0.429 -0.040 0.013
H114 0.646 0.072 0.009
H115 0.744 0.283 0.006
H151 0.743 0.462 -0.003
H152 0.764 0.653 0.044
H252 0.726 0.647 -0.109
